data_7031355
loop_
_publ_author_name
'Steichen, Marc'
'Brooks, Neil R.'
'Van Meervelt, Luc'
'Fransaer, Jan'
'Binnemans, Koen'

_publ_section_title
;
 Homoleptic and heteroleptic N-alkylimidazole zinc(ii)-containing ionic
 liquids for high current density electrodeposition.
;
_journal_issue 32
_journal_name_full 'Dalton transactions (Cambridge, England : 2003)'
_journal_page_first 12329
_journal_page_last 12341
_journal_paper_doi 10.1039/c4dt00182f
_journal_volume 43
_journal_year 2014
_chemical_formula_moiety 'C30 H48 N12 Zn, 2(C2 F6 N O4 S2)'
_chemical_formula_sum 'C34 H48 F12 N14 O8 S4 Zn'
_chemical_formula_weight 1202.47
_chemical_melting_point 308
_chemical_name_systematic
;
hexakis(N-ethylimidazole) zinc(II) bis(trifluoromethylsulfony)limide
;
_space_group_crystal_system monoclinic
_space_group_IT_number 14
_space_group_name_Hall '-P 2ybc'
_space_group_name_H-M_alt 'P 1 21/c 1'
_symmetry_space_group_name_Hall '-P 2ybc'
_symmetry_space_group_name_H-M 'P 1 21/c 1'
_atom_sites_solution_hydrogens geom
_atom_sites_solution_primary direct
_atom_sites_solution_secondary difmap
_audit_creation_date 2013-09-12
_audit_creation_method
;
Olex2 1.2-beta
(compiled 2013.08.21 svn.r2771 for OlexSys, GUI svn.r4586)
;
_cell_angle_alpha 90.00
_cell_angle_beta 98.423(4)
_cell_angle_gamma 90.00
_cell_formula_units_Z 2
_cell_length_a 11.0834(5)
_cell_length_b 11.1196(4)
_cell_length_c 20.2237(7)
_cell_measurement_reflns_used 6647
_cell_measurement_temperature 100(2)
_cell_measurement_theta_max 29.0820
_cell_measurement_theta_min 3.4720
_cell_volume 2465.54(17)
_computing_cell_refinement
;
CrysAlisPro, Agilent Technologies,
Version 1.171.36.28 (release 01-02-2013 CrysAlis171 .NET)
(compiled Feb  1 2013,16:14:44)
;
_computing_data_collection
;
CrysAlisPro, Agilent Technologies,
Version 1.171.36.28 (release 01-02-2013 CrysAlis171 .NET)
(compiled Feb  1 2013,16:14:44)
;
_computing_data_reduction
;
CrysAlisPro, Agilent Technologies,
Version 1.171.36.28 (release 01-02-2013 CrysAlis171 .NET)
(compiled Feb  1 2013,16:14:44)
;
_computing_molecular_graphics
;
O. V. Dolomanov, L. J. Bourhis, R. J. Gildea, J. A. K. Howard and H. Puschmann,
OLEX2: a complete structure solution, refinement and analysis program.
J. Appl. Cryst. (2009). 42, 339-341.
;
_computing_publication_material
;
O. V. Dolomanov, L. J. Bourhis, R. J. Gildea, J. A. K. Howard and H. Puschmann,
OLEX2: a complete structure solution, refinement and analysis program.
J. Appl. Cryst. (2009). 42, 339-341.
;
_computing_structure_refinement
;
SHELX, G.M. Sheldrick, Acta Cryst.
(2008). A64, 112-122
;
_computing_structure_solution 'SHELXS-97 (Sheldrick, 2008)'
_diffrn_ambient_temperature 100(2)
_diffrn_detector_area_resol_mean 15.9631
_diffrn_measured_fraction_theta_full 0.9979
_diffrn_measured_fraction_theta_max 0.8461
_diffrn_measurement_device_type 'SuperNova, Single source at offset, Eos'
_diffrn_measurement_method '\w scans'
_diffrn_orient_matrix_UB_11 0.0076845000
_diffrn_orient_matrix_UB_12 -0.0544590000
_diffrn_orient_matrix_UB_13 0.0183582000
_diffrn_orient_matrix_UB_21 0.0433485000
_diffrn_orient_matrix_UB_22 -0.0195733000
_diffrn_orient_matrix_UB_23 -0.0202556000
_diffrn_orient_matrix_UB_31 0.0474777000
_diffrn_orient_matrix_UB_32 0.0266982000
_diffrn_orient_matrix_UB_33 0.0225763000
_diffrn_radiation_monochromator mirror
_diffrn_radiation_type 'Mo K\a'
_diffrn_radiation_wavelength 0.71073
_diffrn_reflns_av_R_equivalents 0.0197
_diffrn_reflns_av_unetI/netI 0.0295
_diffrn_reflns_limit_h_max 13
_diffrn_reflns_limit_h_min -13
_diffrn_reflns_limit_k_max 13
_diffrn_reflns_limit_k_min -12
_diffrn_reflns_limit_l_max 25
_diffrn_reflns_limit_l_min -23
_diffrn_reflns_number 11408
_diffrn_reflns_theta_full 26.00
_diffrn_reflns_theta_max 29.13
_diffrn_reflns_theta_min 2.74
_diffrn_source 'SuperNova (Mo) X-ray Source'
_exptl_absorpt_coefficient_mu 0.776
_exptl_absorpt_correction_T_max 1.00000
_exptl_absorpt_correction_T_min 0.98292
_exptl_absorpt_correction_type multi-scan
_exptl_absorpt_process_details
;
CrysAlisPro, Agilent Technologies,
Version 1.171.36.28 (release 01-02-2013 CrysAlis171 .NET)
(compiled Feb  1 2013,16:14:44)
Empirical absorption correction using spherical harmonics,
 implemented in SCALE3 ABSPACK scaling algorithm.
;
_exptl_crystal_colour colourless
_exptl_crystal_density_diffrn 1.620
_exptl_crystal_density_method 'not measured'
_exptl_crystal_description block
_exptl_crystal_F_000 1232
_exptl_crystal_size_max 0.35
_exptl_crystal_size_mid 0.35
_exptl_crystal_size_min 0.25
_refine_diff_density_max 0.361
_refine_diff_density_min -0.382
_refine_diff_density_rms 0.054
_refine_ls_extinction_coef 0.0019(2)
_refine_ls_extinction_expression Fc^*^=kFc[1+0.001xFc^2^\l^3^/sin(2\q)]^-1/4^
_refine_ls_extinction_method SHELXL
_refine_ls_goodness_of_fit_ref 1.033
_refine_ls_hydrogen_treatment constr
_refine_ls_matrix_type full
_refine_ls_number_parameters 335
_refine_ls_number_reflns 5605
_refine_ls_number_restraints 0
_refine_ls_restrained_S_all 1.033
_refine_ls_R_factor_all 0.0315
_refine_ls_R_factor_gt 0.0273
_refine_ls_shift/su_max 0.000
_refine_ls_shift/su_mean 0.000
_refine_ls_structure_factor_coef Fsqd
_refine_ls_weighting_details 'calc w=1/[\s^2^(Fo^2^)+(0.0269P)^2^+1.2379P] where P=(Fo^2^+2Fc^2^)/3'
_refine_ls_weighting_scheme calc
_refine_ls_wR_factor_gt 0.0651
_refine_ls_wR_factor_ref 0.0675
_reflns_number_gt 5058
_reflns_number_total 5605
_reflns_threshold_expression >2sigma(I)
_cod_data_source_file c4dt00182f2.cif
_cod_data_source_block nrb127
_cod_depositor_comments 'Adding full bibliography for 7031354--7031358.cif.'
_cod_original_cell_volume 2465.56(17)
_cod_database_code 7031355
_chemical_oxdiff_formula 'Zn C4 F12 S4 O8 N2 C24 H36 N12'
_reflns_odcompleteness_completeness 99.79
_reflns_odcompleteness_iscentric 1
_reflns_odcompleteness_theta 26.32
_olex2_refinement_description
;
1. Fixed Uiso
 At 1.2 times of:
  All C(H) groups, All C(H,H) groups
 At 1.5 times of:
  All C(H,H,H) groups
2.a Secondary CH2 refined with riding coordinates:
 C6(H6A,H6B), C13(H13A,H13B), C20(H20A,H20B)
2.b Aromatic/amide H refined with riding coordinates:
 C2(H2), C4(H4), C5(H5), C9(H9), C11(H11), C12(H12), C16(H16), C18(H18),
 C19(H19)
2.c Idealised Me refined as rotating group:
 C7(H7A,H7B,H7C), C14(H14A,H14B,H14C), C21(H21A,H21B,H21C)
;

loop_
_space_group_symop_id
_space_group_symop_operation_xyz
1 'x, y, z'
2 '-x, y+1/2, -z+1/2'
3 '-x, -y, -z'
4 'x, -y-1/2, z-1/2'

loop_
_atom_site_label
_atom_site_type_symbol
_atom_site_fract_x
_atom_site_fract_y
_atom_site_fract_z
_atom_site_U_iso_or_equiv
_atom_site_adp_type
_atom_site_occupancy
_atom_site_symmetry_multiplicity
_atom_site_calc_flag
_atom_site_refinement_flags
Zn1 Zn 0.5000 0.0000 0.0000 0.00946(7) Uani 1 2 d S
N1 N 0.53265(11) -0.18038(11) 0.03893(6) 0.0116(2) Uani 1 1 d .
C2 C 0.63387(14) -0.24396(13) 0.04100(7) 0.0124(3) Uani 1 1 d .
H2 H 0.7005 -0.2205 0.0209 0.015 Uiso 1 1 calc R
N3 N 0.62898(12) -0.34675(11) 0.07561(6) 0.0134(3) Uani 1 1 d .
C4 C 0.51732(14) -0.34879(14) 0.09772(7) 0.0163(3) Uani 1 1 d .
H4 H 0.4879 -0.4084 0.1234 0.020 Uiso 1 1 calc R
C5 C 0.45867(14) -0.24662(13) 0.07472(7) 0.0154(3) Uani 1 1 d .
H5 H 0.3807 -0.2245 0.0819 0.018 Uiso 1 1 calc R
C6 C 0.72651(15) -0.43623(14) 0.08915(8) 0.0182(3) Uani 1 1 d .
H6A H 0.7582 -0.4356 0.1365 0.022 Uiso 1 1 calc R
H6B H 0.7926 -0.4149 0.0648 0.022 Uiso 1 1 calc R
C7 C 0.68167(17) -0.56125(14) 0.06897(8) 0.0236(4) Uani 1 1 d .
H7A H 0.6505 -0.5622 0.0221 0.035 Uiso 1 1 calc R
H7B H 0.6180 -0.5836 0.0941 0.035 Uiso 1 1 calc R
H7C H 0.7480 -0.6173 0.0779 0.035 Uiso 1 1 calc R
N8 N 0.53099(11) 0.06560(11) 0.10306(6) 0.0115(2) Uani 1 1 d .
C9 C 0.50519(13) 0.17312(13) 0.12512(7) 0.0125(3) Uani 1 1 d .
H9 H 0.4618 0.2319 0.0989 0.015 Uiso 1 1 calc R
N10 N 0.54951(11) 0.18713(11) 0.19043(6) 0.0137(3) Uani 1 1 d .
C11 C 0.60783(15) 0.08197(14) 0.21150(7) 0.0176(3) Uani 1 1 d .
H11 H 0.6475 0.0649 0.2542 0.021 Uiso 1 1 calc R
C12 C 0.59598(15) 0.00794(13) 0.15756(7) 0.0153(3) Uani 1 1 d .
H12 H 0.6269 -0.0698 0.1573 0.018 Uiso 1 1 calc R
C13 C 0.53676(15) 0.29478(14) 0.23100(7) 0.0184(3) Uani 1 1 d .
H13A H 0.4945 0.2735 0.2681 0.022 Uiso 1 1 calc R
H13B H 0.4877 0.3539 0.2039 0.022 Uiso 1 1 calc R
C14 C 0.65959(17) 0.34967(16) 0.25797(9) 0.0256(4) Uani 1 1 d .
H14A H 0.7022 0.3698 0.2214 0.038 Uiso 1 1 calc R
H14B H 0.7068 0.2928 0.2867 0.038 Uiso 1 1 calc R
H14C H 0.6474 0.4211 0.2829 0.038 Uiso 1 1 calc R
N15 N 0.69440(11) 0.03050(11) -0.00535(6) 0.0115(2) Uani 1 1 d .
C16 C 0.75134(13) 0.01210(13) -0.05787(7) 0.0120(3) Uani 1 1 d .
H16 H 0.7222 -0.0379 -0.0935 0.014 Uiso 1 1 calc R
N17 N 0.85649(11) 0.07470(11) -0.05331(6) 0.0125(2) Uani 1 1 d .
C18 C 0.86847(14) 0.13745(14) 0.00590(7) 0.0151(3) Uani 1 1 d .
H18 H 0.9318 0.1888 0.0227 0.018 Uiso 1 1 calc R
C19 C 0.76849(14) 0.10914(13) 0.03500(7) 0.0135(3) Uani 1 1 d .
H19 H 0.7526 0.1384 0.0759 0.016 Uiso 1 1 calc R
C20 C 0.93968(14) 0.07474(16) -0.10426(7) 0.0198(3) Uani 1 1 d .
H20A H 0.8963 0.1056 -0.1460 0.024 Uiso 1 1 calc R
H20B H 0.9637 -0.0074 -0.1120 0.024 Uiso 1 1 calc R
C21 C 1.05252(14) 0.14936(15) -0.08423(8) 0.0184(3) Uani 1 1 d .
H21A H 1.1045 0.1437 -0.1181 0.028 Uiso 1 1 calc R
H21B H 1.0953 0.1201 -0.0426 0.028 Uiso 1 1 calc R
H21C H 1.0297 0.2318 -0.0792 0.028 Uiso 1 1 calc R
C22 C 0.01943(16) 0.25388(18) 0.21891(8) 0.0280(4) Uani 1 1 d .
F23 F -0.01747(10) 0.35610(13) 0.24325(5) 0.0442(3) Uani 1 1 d .
F24 F -0.03796(10) 0.24212(11) 0.15644(5) 0.0354(3) Uani 1 1 d .
F25 F -0.01428(12) 0.16424(14) 0.25484(6) 0.0555(4) Uani 1 1 d .
S26 S 0.18620(4) 0.25278(3) 0.221752(17) 0.01471(9) Uani 1 1 d .
O27 O 0.23056(11) 0.26549(10) 0.29134(5) 0.0213(2) Uani 1 1 d .
O28 O 0.21185(12) 0.14451(10) 0.18860(6) 0.0255(3) Uani 1 1 d .
N29 N 0.21558(13) 0.37147(11) 0.18536(6) 0.0172(3) Uani 1 1 d .
S30 S 0.21302(3) 0.38646(3) 0.107658(17) 0.01327(9) Uani 1 1 d .
O31 O 0.14425(11) 0.29993(10) 0.06528(5) 0.0204(2) Uani 1 1 d .
O32 O 0.33130(10) 0.41931(10) 0.09234(5) 0.0201(2) Uani 1 1 d .
C33 C 0.12521(16) 0.52615(15) 0.09555(8) 0.0199(3) Uani 1 1 d .
F34 F 0.01465(10) 0.51265(10) 0.11244(5) 0.0309(2) Uani 1 1 d .
F35 F 0.11354(10) 0.55850(9) 0.03154(4) 0.0269(2) Uani 1 1 d .
F36 F 0.18158(10) 0.61521(9) 0.13189(5) 0.0296(2) Uani 1 1 d .

loop_
_atom_site_aniso_label
_atom_site_aniso_U_11
_atom_site_aniso_U_22
_atom_site_aniso_U_33
_atom_site_aniso_U_23
_atom_site_aniso_U_13
_atom_site_aniso_U_12
Zn1 0.00931(12) 0.00916(12) 0.01010(12) 0.00014(8) 0.00204(8) 0.00035(9)
N1 0.0120(6) 0.0107(6) 0.0121(6) -0.0003(4) 0.0024(4) -0.0009(5)
C2 0.0135(7) 0.0107(7) 0.0131(7) -0.0003(5) 0.0020(5) -0.0018(6)
N3 0.0146(6) 0.0108(6) 0.0140(6) 0.0001(4) -0.0003(5) 0.0002(5)
C4 0.0179(8) 0.0145(7) 0.0172(7) 0.0042(5) 0.0045(6) -0.0017(6)
C5 0.0143(8) 0.0161(7) 0.0164(7) 0.0019(5) 0.0048(5) -0.0004(6)
C6 0.0182(8) 0.0135(7) 0.0214(8) 0.0008(6) -0.0021(6) 0.0047(6)
C7 0.0321(10) 0.0135(8) 0.0258(8) -0.0005(6) 0.0057(7) 0.0019(7)
N8 0.0104(6) 0.0125(6) 0.0115(6) 0.0009(4) 0.0017(4) -0.0003(5)
C9 0.0105(7) 0.0149(7) 0.0120(7) 0.0005(5) 0.0013(5) -0.0006(6)
N10 0.0133(6) 0.0153(6) 0.0123(6) -0.0023(5) 0.0008(5) -0.0003(5)
C11 0.0203(8) 0.0175(8) 0.0135(7) 0.0030(5) -0.0021(6) 0.0007(7)
C12 0.0165(8) 0.0138(7) 0.0152(7) 0.0022(5) 0.0009(6) 0.0017(6)
C13 0.0201(8) 0.0192(8) 0.0151(7) -0.0062(6) 0.0005(6) 0.0025(7)
C14 0.0255(9) 0.0218(8) 0.0272(9) -0.0064(7) -0.0042(7) -0.0025(7)
N15 0.0101(6) 0.0114(6) 0.0128(6) 0.0005(4) 0.0013(4) 0.0008(5)
C16 0.0098(7) 0.0129(7) 0.0131(7) 0.0008(5) 0.0011(5) 0.0004(6)
N17 0.0098(6) 0.0161(6) 0.0120(6) 0.0011(4) 0.0023(4) -0.0006(5)
C18 0.0148(7) 0.0160(7) 0.0142(7) -0.0014(5) 0.0009(5) -0.0036(6)
C19 0.0140(7) 0.0133(7) 0.0132(7) -0.0023(5) 0.0019(5) -0.0014(6)
C20 0.0131(8) 0.0345(9) 0.0126(7) 0.0004(6) 0.0046(5) -0.0042(7)
C21 0.0133(8) 0.0211(8) 0.0215(8) 0.0042(6) 0.0044(6) -0.0014(6)
C22 0.0192(9) 0.0480(12) 0.0174(8) -0.0005(7) 0.0052(6) -0.0068(8)
F23 0.0254(6) 0.0779(9) 0.0305(6) -0.0164(6) 0.0081(5) 0.0151(6)
F24 0.0201(5) 0.0643(8) 0.0210(5) -0.0067(5) 0.0004(4) -0.0131(5)
F25 0.0392(7) 0.0862(11) 0.0422(7) 0.0226(7) 0.0101(5) -0.0296(7)
S26 0.01622(19) 0.01515(18) 0.01296(18) -0.00081(13) 0.00284(13) -0.00151(15)
O27 0.0244(6) 0.0246(6) 0.0141(5) 0.0013(4) -0.0001(4) -0.0017(5)
O28 0.0395(8) 0.0152(6) 0.0230(6) -0.0019(4) 0.0082(5) 0.0015(5)
N29 0.0229(7) 0.0147(6) 0.0135(6) -0.0016(5) 0.0015(5) -0.0028(6)
S30 0.01329(18) 0.01309(17) 0.01358(17) -0.00057(12) 0.00248(13) 0.00022(14)
O31 0.0254(6) 0.0214(6) 0.0145(5) -0.0049(4) 0.0033(4) -0.0049(5)
O32 0.0150(6) 0.0206(6) 0.0257(6) 0.0053(4) 0.0063(4) 0.0012(5)
C33 0.0200(8) 0.0217(8) 0.0172(8) 0.0001(6) 0.0003(6) 0.0053(7)
F34 0.0186(5) 0.0424(7) 0.0328(6) 0.0027(5) 0.0072(4) 0.0124(5)
F35 0.0320(6) 0.0284(5) 0.0191(5) 0.0072(4) -0.0006(4) 0.0087(5)
F36 0.0385(6) 0.0162(5) 0.0310(6) -0.0061(4) -0.0054(5) 0.0057(5)

loop_
_atom_type_symbol
_atom_type_description
_atom_type_scat_dispersion_real
_atom_type_scat_dispersion_imag
_atom_type_scat_source
C C 0.0033 0.0016 'International Tables Vol C Tables 4.2.6.8 and 6.1.1.4'
H H 0.0000 0.0000 'International Tables Vol C Tables 4.2.6.8 and 6.1.1.4'
F F 0.0171 0.0103 'International Tables Vol C Tables 4.2.6.8 and 6.1.1.4'
N N 0.0061 0.0033 'International Tables Vol C Tables 4.2.6.8 and 6.1.1.4'
O O 0.0106 0.0060 'International Tables Vol C Tables 4.2.6.8 and 6.1.1.4'
S S 0.1246 0.1234 'International Tables Vol C Tables 4.2.6.8 and 6.1.1.4'
Zn Zn 0.2839 1.4301 'International Tables Vol C Tables 4.2.6.8 and 6.1.1.4'

loop_
_geom_angle_atom_site_label_1
_geom_angle_atom_site_label_2
_geom_angle_atom_site_label_3
_geom_angle
_geom_angle_site_symmetry_1
_geom_angle_site_symmetry_3
N1 Zn1 N1 180.0 . 3_655
N1 Zn1 N8 91.84(4) . 3_655
N1 Zn1 N8 88.16(4) 3_655 3_655
N1 Zn1 N8 88.16(4) . .
N1 Zn1 N8 91.84(4) 3_655 .
N1 Zn1 N15 92.75(4) 3_655 3_655
N1 Zn1 N15 87.25(4) . 3_655
N1 Zn1 N15 87.25(4) 3_655 .
N1 Zn1 N15 92.75(4) . .
N8 Zn1 N8 180.0 3_655 .
N8 Zn1 N15 88.70(4) 3_655 3_655
N8 Zn1 N15 91.30(4) . 3_655
N8 Zn1 N15 88.70(4) . .
N8 Zn1 N15 91.30(4) 3_655 .
N15 Zn1 N15 180.0 3_655 .
C2 N1 Zn1 127.07(10) . .
C2 N1 C5 105.32(12) . .
C5 N1 Zn1 127.10(10) . .
N1 C2 N3 111.85(13) . .
C2 N3 C4 106.84(12) . .
C2 N3 C6 126.10(13) . .
C4 N3 C6 127.01(13) . .
C5 C4 N3 106.46(13) . .
C4 C5 N1 109.53(14) . .
N3 C6 C7 111.68(13) . .
C9 N8 Zn1 127.72(10) . .
C9 N8 C12 105.27(12) . .
C12 N8 Zn1 126.56(10) . .
N8 C9 N10 111.66(13) . .
C9 N10 C11 107.03(12) . .
C9 N10 C13 126.13(13) . .
C11 N10 C13 126.84(12) . .
C12 C11 N10 106.32(13) . .
C11 C12 N8 109.71(13) . .
N10 C13 C14 111.93(13) . .
C16 N15 Zn1 126.81(10) . .
C16 N15 C19 105.01(12) . .
C19 N15 Zn1 124.77(10) . .
N15 C16 N17 111.88(12) . .
C16 N17 C18 107.07(12) . .
C16 N17 C20 124.94(12) . .
C18 N17 C20 127.98(13) . .
C19 C18 N17 106.10(13) . .
C18 C19 N15 109.94(13) . .
N17 C20 C21 112.98(13) . .
F23 C22 F24 107.76(16) . .
F23 C22 S26 110.90(13) . .
F24 C22 S26 111.47(11) . .
F25 C22 F23 108.38(15) . .
F25 C22 F24 108.24(15) . .
F25 C22 S26 109.99(13) . .
O27 S26 C22 103.25(7) . .
O27 S26 N29 108.29(7) . .
O28 S26 C22 105.02(8) . .
O28 S26 O27 118.89(7) . .
O28 S26 N29 114.85(7) . .
N29 S26 C22 104.85(8) . .
S26 N29 S30 125.59(8) . .
N29 S30 C33 98.90(7) . .
O31 S30 N29 117.13(7) . .
O31 S30 O32 117.64(7) . .
O31 S30 C33 105.32(7) . .
O32 S30 N29 110.97(7) . .
O32 S30 C33 103.85(7) . .
F34 C33 S30 111.24(12) . .
F34 C33 F35 108.59(13) . .
F34 C33 F36 108.54(13) . .
F35 C33 S30 109.47(11) . .
F35 C33 F36 107.83(14) . .
F36 C33 S30 111.08(11) . .

loop_
_geom_bond_atom_site_label_1
_geom_bond_atom_site_label_2
_geom_bond_distance
_geom_bond_site_symmetry_2
Zn1 N1 2.1657(12) .
Zn1 N1 2.1658(12) 3_655
Zn1 N8 2.1872(11) 3_655
Zn1 N8 2.1873(11) .
Zn1 N15 2.1994(12) 3_655
Zn1 N15 2.1995(12) .
N1 C2 1.3216(19) .
N1 C5 1.3829(18) .
C2 N3 1.3455(18) .
N3 C4 1.376(2) .
N3 C6 1.4653(19) .
C4 C5 1.357(2) .
C6 C7 1.512(2) .
N8 C9 1.3221(19) .
N8 C12 1.3829(18) .
C9 N10 1.3489(18) .
N10 C11 1.3734(19) .
N10 C13 1.4698(18) .
C11 C12 1.358(2) .
C13 C14 1.518(2) .
N15 C16 1.3284(18) .
N15 C19 1.3815(18) .
C16 N17 1.3489(19) .
N17 C18 1.3755(18) .
N17 C20 1.4800(18) .
C18 C19 1.365(2) .
C20 C21 1.506(2) .
C22 F23 1.327(2) .
C22 F24 1.335(2) .
C22 F25 1.319(2) .
C22 S26 1.8409(18) .
S26 O27 1.4282(11) .
S26 O28 1.4267(12) .
S26 N29 1.5684(13) .
N29 S30 1.5764(12) .
S30 O31 1.4318(11) .
S30 O32 1.4377(11) .
S30 C33 1.8303(17) .
C33 F34 1.328(2) .
C33 F35 1.3316(18) .
C33 F36 1.3329(19) .
